data_9000386
loop_
_publ_author_name
'Phillips, M. W.'
'Gibbs, G. V.'
'Ribbe, P. H.'

_publ_section_title
;
 The crystal structure of danburite: A comparison with anorthite, albite, and
 reedmergnerite
;
_journal_name_full 'American Mineralogist'
_journal_page_first 79
_journal_page_last 85
_journal_volume 59
_journal_year 1974
_chemical_formula_sum 'B2 Ca O8 Si2'
_chemical_name_mineral Danburite
_space_group_IT_number 62
_symmetry_space_group_name_Hall '-P 2c 2n'
_symmetry_space_group_name_H-M 'P n a m'
_cell_angle_alpha 90
_cell_angle_beta 90
_cell_angle_gamma 90
_cell_length_a 8.038
_cell_length_b 8.752
_cell_length_c 7.730
_cell_formula_units_Z 4
_cell_volume 543.794
_database_code_amcsd 0000395
_exptl_crystal_density_diffrn 3.003
_cod_original_formula_sum 'Ca B2 Si2 O8'
_cod_database_code 9000386

loop_
_space_group_symop_operation_xyz
x,y,z
x,y,1/2-z
-x,-y,1/2+z
1/2-x,1/2+y,1/2+z
1/2+x,1/2-y,1/2-z
1/2+x,1/2-y,z
1/2-x,1/2+y,-z
-x,-y,-z

loop_
_atom_site_aniso_label
_atom_site_aniso_U_11
_atom_site_aniso_U_22
_atom_site_aniso_U_33
_atom_site_aniso_U_12
_atom_site_aniso_U_13
_atom_site_aniso_U_23
Ca 0.00589 0.00466 0.00545 -0.00036 0.00000 0.00000
B1 0.00393 0.00349 0.00484 0.00000 0.00000 0.00000
Si2 0.00327 0.00272 0.00333 0.00000 0.00000 -0.00034
O1 0.00753 0.00504 0.00878 0.00143 -0.00157 -0.00137
O2 0.00687 0.00466 0.00666 -0.00107 -0.00220 -0.00034
O3 0.00589 0.00621 0.00575 0.00071 0.00094 0.00069
O4 0.00916 0.00893 0.00424 0.00178 0.00000 0.00000
O5 0.00589 0.01009 0.00424 0.00107 0.00000 0.00000

loop_
_atom_site_label
_atom_site_fract_x
_atom_site_fract_y
_atom_site_fract_z
Ca 0.38540 0.07650 0.25000
B1 0.25900 0.41920 0.42010
Si2 0.05330 0.19240 0.94420
O1 0.19300 0.06800 0.99680
O2 0.12630 0.36500 0.95670
O3 0.39980 0.31350 0.07810
O4 0.51360 0.66360 0.25000
O5 0.18380 0.42820 0.25000

loop_
_cod_related_entry_id
_cod_related_entry_database
_cod_related_entry_code
1 AMCSD 0000395
